data_8103383
loop_
_publ_author_name
'Cordier, G.'
'Doersam, G.'
'Dietrich, C.'

_publ_section_title
;
 Crystal structure of lanthanum silver aluminium, LaAg0.6Al3.4
;
_journal_name_full
;
Zeitschrift fuer Kristallographie - New Crystal Structures
;
_journal_page_first 288
_journal_page_last 288
_journal_volume 212
_journal_year 1997
_chemical_formula_sum 'Ag0.553 Al3.447 La'
_chemical_name_systematic 'Silver aluminium lanthanum (0.6/3.4/1)'
_space_group_IT_number 129
_symmetry_space_group_name_Hall '-P 4a 2a'
_symmetry_space_group_name_H-M 'P 4/n m m :2'
_cell_angle_alpha 90
_cell_angle_beta 90
_cell_angle_gamma 90
_cell_formula_units_Z 4
_cell_length_a 6.18
_cell_length_b 6.18
_cell_length_c 11.051
_cell_volume 422.064
_citation_journal_id_ASTM ZKNSFT
_cod_data_source_file silver0-1_128.cif
_cod_data_source_block Ag0.553Al3.447La1
_cod_original_cell_volume 422.0642
_cod_original_formula_sum 'Ag0.553 Al3.447 La1'
_cod_database_code 8103383

loop_
_symmetry_equiv_pos_as_xyz
x,y,z
-y+1/2,x,z
-x+1/2,-y+1/2,z
y,-x+1/2,z
x+1/2,-y,-z
y+1/2,x+1/2,-z
-x,y+1/2,-z
-y,-x,-z
-x,-y,-z
y-1/2,-x,-z
x-1/2,y-1/2,-z
-y,x-1/2,-z
-x-1/2,y,z
-y-1/2,-x-1/2,z
x,-y-1/2,z
y,x,z

loop_
_atom_site_label
_atom_site_type_symbol
_atom_site_fract_x
_atom_site_fract_y
_atom_site_fract_z
_atom_site_occupancy
Al2 Al 0.75 0.25 0.1206 0.702
Al4 Al 0.003 0.003 0.7502 1
Ag2 Ag 0.75 0.25 0.1206 0.298
Al1 Al 0.25 0.25 0.3753 0.499
Al3 Al 0.25 0.25 0.6133 1
La2 La 0.75 0.25 0.5 1
La1 La 0.25 0.25 0.00161 1
Ag1 Ag 0.25 0.25 0.3753 0.501
